data_4023866
loop_
_publ_author_name
'Igor \<Cer\<na'
'Radek Pohl'
'Blanka Klepet\'a\<rov\'a'
'Michal Hocek'

_publ_contact_author_address
; 
Institute of Organic Chemistry and Biochemistry
Academy of Sciences of the Czech Republic
Flemingovo nam. 2
16010 Prague 6
Czech Republic
;
_publ_contact_author_email hocek@uochb.cas.cz
_publ_contact_author_fax '+420 220183559'
_publ_contact_author_name 'Michal Hocek'
_publ_contact_author_phone '+420 220183324'
_publ_section_title
;
 Synthesis of 6,8,9-Tri- and 2,6,8,9-Tetrasubstituted Purines
 by a Combination of the Suzuki Cross-coupling,
 N-Arylation, and Direct C-H Arylation Reactions
;
_journal_name_full 'Journal of Organic Chemistry'
_journal_page_first 9048
_journal_page_last 9054
_journal_paper_doi 10.1021/jo8018126
_journal_volume 73
_journal_year 2008
_chemical_formula_moiety 'C21 H21 N5 O4, C H Cl3'
_chemical_formula_sum 'C22 H22 Cl3 N5 O4'
_chemical_formula_weight 526.81
_chemical_name_systematic 9-(4-methoxyphenyl)-8-(3,4,5-trimethoxyphenyl)-9H-purin-6-amine
_space_group_IT_number 14
_symmetry_cell_setting monoclinic
_symmetry_Int_Tables_number 14
_symmetry_space_group_name_Hall '-P 2ybc'
_symmetry_space_group_name_H-M 'P 1 21/c 1'
_atom_sites_solution_hydrogens geom
_atom_sites_solution_primary direct
_audit_creation_date 08-08-13
_audit_creation_method CRYSTALS_ver_12.84
_cell_angle_alpha 90
_cell_angle_beta 91.195(9)
_cell_angle_gamma 90
_cell_formula_units_Z 4
_cell_length_a 10.1515(12)
_cell_length_b 13.1309(11)
_cell_length_c 18.5570(17)
_cell_measurement_reflns_used 5075
_cell_measurement_temperature 298
_cell_measurement_theta_max 77
_cell_measurement_theta_min 4
_cell_volume 2473.1(4)
_computing_cell_refinement 'CrysAlis RED, (Oxford Diffraction, 2002)'
_computing_data_collection 'Xcalibur, (Oxford Diffraction, 2002)'
_computing_data_reduction 'CrysAlis RED, (Oxford Diffraction, 2002)'
_computing_molecular_graphics 'CAMERON (Watkin et al., 1996)'
_computing_publication_material 'CRYSTALS (Betteridge et al., 2003)'
_computing_structure_refinement 'CRYSTALS (Betteridge et al., 2003)'
_computing_structure_solution 'SIR92 (Altomare et al., 1994)'
_diffrn_ambient_temperature 298
_diffrn_measured_fraction_theta_full 0.996
_diffrn_measured_fraction_theta_max 0.984
_diffrn_measurement_device_type 'Oxford Diffraction XCALIBUR'
_diffrn_measurement_method '\f & \w scans'
_diffrn_radiation_monochromator graphite
_diffrn_radiation_probe x-ray
_diffrn_radiation_type 'Cu K\a'
_diffrn_radiation_wavelength 1.54184
_diffrn_reflns_av_R_equivalents 0.057
_diffrn_reflns_limit_h_max 12
_diffrn_reflns_limit_h_min -12
_diffrn_reflns_limit_k_max 16
_diffrn_reflns_limit_k_min -16
_diffrn_reflns_limit_l_max 21
_diffrn_reflns_limit_l_min -23
_diffrn_reflns_number 29663
_diffrn_reflns_theta_full 73.710
_diffrn_reflns_theta_max 78.414
_diffrn_reflns_theta_min 4.125
_diffrn_standards_number 0
_exptl_absorpt_coefficient_mu 3.687
_exptl_absorpt_correction_T_max 0.51
_exptl_absorpt_correction_T_min 0.32
_exptl_absorpt_correction_type analytical
_exptl_absorpt_process_details
; 
 Analytical Absorption (De Meulenaer & Tompa, 1965) 
;
_exptl_crystal_colour 'light brown'
_exptl_crystal_density_diffrn 1.415
_exptl_crystal_description prism
_exptl_crystal_F_000 1088
_exptl_crystal_size_max 0.50
_exptl_crystal_size_mid 0.31
_exptl_crystal_size_min 0.18
_refine_diff_density_max 0.24
_refine_diff_density_min -0.32
_refine_ls_extinction_coef 41(3)
_refine_ls_extinction_method 'Larson (1970), Equation 22'
_refine_ls_goodness_of_fit_ref 1.1339
_refine_ls_hydrogen_treatment constr
_refine_ls_matrix_type full
_refine_ls_number_parameters 308
_refine_ls_number_reflns 2510
_refine_ls_number_restraints 0
_refine_ls_R_factor_all 0.0905
_refine_ls_R_factor_gt 0.0488
_refine_ls_shift/su_max 0.000254
_refine_ls_structure_factor_coef F
_refine_ls_weighting_details
;
 Method, part 1, Chebychev polynomial, (Watkin, 1994, Prince, 1982) 
 [weight] = 1.0/[A~0~*T~0~(x)+A~1~*T~1~(x) ... +A~n-1~]*T~n-1~(x)] 
 where A~i~ are the Chebychev coefficients listed below and x= Fcalc/Fmax 
 Method = Robust Weighting (Prince, 1982) 
 W = [weight] * [1-(deltaF/6*sigmaF)^2^]^2^ 
 A~i~ are: 
 6.72 0.893 4.57 
;
_refine_ls_weighting_scheme calc
_refine_ls_wR_factor_all 0.0780
_refine_ls_wR_factor_gt 0.0567
_refine_ls_wR_factor_ref 0.0567
_reflns_limit_h_max 12
_reflns_limit_h_min -12
_reflns_limit_k_max 16
_reflns_limit_k_min 0
_reflns_limit_l_max 23
_reflns_limit_l_min 0
_reflns_number_gt 2510
_reflns_number_total 5219
_reflns_threshold_expression I>2.0\s(I)
_cod_data_source_file jo8018126_si_002.cif
_cod_data_source_block CRYSTALS_cif
_cod_original_sg_symbol_H-M 'P 21/c'
_cod_database_code 4023866

loop_
_symmetry_equiv_pos_as_xyz
x,y,z
-x,-y,-z
-x,y+1/2,-z+1/2
x,-y+1/2,z+1/2

loop_
_atom_site_label
_atom_site_type_symbol
_atom_site_fract_x
_atom_site_fract_y
_atom_site_fract_z
_atom_site_U_iso_or_equiv
_atom_site_occupancy
_atom_site_adp_type
_atom_site_refinement_flags_posn
_atom_site_refinement_flags_adp
_atom_site_refinement_flags_occupancy
_atom_site_disorder_assembly
_atom_site_disorder_group
_atom_site_attached_hydrogens
Cl32 Cl 0.61153(19) 0.45985(14) 0.20165(11) 0.1413 1.0000 Uani . . . . . .
Cl33 Cl 0.43437(16) 0.46544(14) 0.31788(7) 0.1144 1.0000 Uani . . . . . .
Cl34 Cl 0.58683(19) 0.64296(13) 0.28216(8) 0.1249 1.0000 Uani . . . . . .
O17 O 0.3363(3) 0.71922(19) 0.50584(14) 0.0649 1.0000 Uani . . . . . .
O19 O 0.3686(3) 0.8266(2) 0.62718(13) 0.0612 1.0000 Uani . . . . . .
O21 O 0.2713(3) 1.0142(2) 0.63985(13) 0.0685 1.0000 Uani . . . . . .
O29 O 0.3058(3) 1.4336(2) 0.53195(16) 0.0749 1.0000 Uani . . . . . .
N1 N -0.0559(3) 1.0932(2) 0.17280(16) 0.0598 1.0000 Uani . . . . . .
N3 N 0.0329(3) 1.2029(2) 0.26576(16) 0.0554 1.0000 Uani . . . . . .
N7 N 0.0649(3) 0.9491(2) 0.33291(15) 0.0496 1.0000 Uani . . . . . .
N9 N 0.1097(3) 1.1080(2) 0.37127(14) 0.0475 1.0000 Uani . . . . . .
N10 N -0.0648(4) 0.9187(2) 0.18296(17) 0.0700 1.0000 Uani . . . . . .
C2 C -0.0211(4) 1.1833(3) 0.2012(2) 0.0600 1.0000 Uani . . . . . .
C4 C 0.0541(3) 1.1171(2) 0.30324(18) 0.0483 1.0000 Uani . . . . . .
C5 C 0.0261(3) 1.0192(2) 0.28094(18) 0.0467 1.0000 Uani . . . . . .
C6 C -0.0320(4) 1.0082(3) 0.21159(19) 0.0531 1.0000 Uani . . . . . .
C8 C 0.1142(3) 1.0044(3) 0.38630(18) 0.0475 1.0000 Uani . . . . . .
C11 C 0.1758(4) 0.9595(3) 0.45167(18) 0.0488 1.0000 Uani . . . . . .
C12 C 0.2236(3) 0.8611(3) 0.44687(19) 0.0500 1.0000 Uani . . . . . .
C13 C 0.2860(3) 0.8157(3) 0.50513(18) 0.0479 1.0000 Uani . . . . . .
C14 C 0.3004(3) 0.8685(3) 0.56987(17) 0.0480 1.0000 Uani . . . . . .
C15 C 0.2518(4) 0.9670(3) 0.57466(18) 0.0510 1.0000 Uani . . . . . .
C16 C 0.1877(4) 1.0126(3) 0.51642(18) 0.0519 1.0000 Uani . . . . . .
C18 C 0.3421(5) 0.6668(4) 0.4391(2) 0.0877 1.0000 Uani . . . . . .
C20 C 0.2902(5) 0.7676(4) 0.6733(2) 0.0873 1.0000 Uani . . . . . .
C22 C 0.2530(5) 1.1219(3) 0.6425(2) 0.0747 1.0000 Uani . . . . . .
C23 C 0.1580(3) 1.1928(2) 0.41316(17) 0.0469 1.0000 Uani . . . . . .
C24 C 0.2888(4) 1.2191(3) 0.41185(19) 0.0547 1.0000 Uani . . . . . .
C25 C 0.3354(4) 1.2999(3) 0.4520(2) 0.0597 1.0000 Uani . . . . . .
C26 C 0.2499(4) 1.3550(3) 0.49461(19) 0.0526 1.0000 Uani . . . . . .
C27 C 0.1182(4) 1.3284(3) 0.49651(19) 0.0541 1.0000 Uani . . . . . .
C28 C 0.0731(4) 1.2474(3) 0.45505(19) 0.0520 1.0000 Uani . . . . . .
C30 C 0.2222(6) 1.4945(4) 0.5746(3) 0.0987 1.0000 Uani . . . . . .
C31 C 0.5059(5) 0.5353(4) 0.2492(2) 0.0763 1.0000 Uani . . . . . .
H21 H -0.0405 1.2404 0.1725 0.0718 1.0000 Uiso R . . . . .
H101 H -0.0563 0.8628 0.2068 0.0838 1.0000 Uiso R . . . . .
H102 H -0.0952 0.9179 0.1398 0.0841 1.0000 Uiso R . . . . .
H121 H 0.2157 0.8256 0.4035 0.0596 1.0000 Uiso R . . . . .
H161 H 0.1499 1.0773 0.5205 0.0617 1.0000 Uiso R . . . . .
H181 H 0.3880 0.6034 0.4471 0.1305 1.0000 Uiso R . . . . .
H182 H 0.3887 0.7082 0.4046 0.1307 1.0000 Uiso R . . . . .
H183 H 0.2533 0.6537 0.4220 0.1311 1.0000 Uiso R . . . . .
H201 H 0.2395 0.7177 0.6462 0.1311 1.0000 Uiso R . . . . .
H202 H 0.3460 0.7328 0.7075 0.1311 1.0000 Uiso R . . . . .
H203 H 0.2300 0.8114 0.6990 0.1312 1.0000 Uiso R . . . . .
H221 H 0.3114 1.1555 0.6095 0.1117 1.0000 Uiso R . . . . .
H222 H 0.2730 1.1450 0.6909 0.1118 1.0000 Uiso R . . . . .
H223 H 0.1623 1.1382 0.6301 0.1119 1.0000 Uiso R . . . . .
H241 H 0.3467 1.1818 0.3835 0.0661 1.0000 Uiso R . . . . .
H251 H 0.4244 1.3168 0.4503 0.0719 1.0000 Uiso R . . . . .
H271 H 0.0584 1.3651 0.5259 0.0643 1.0000 Uiso R . . . . .
H281 H -0.0157 1.2286 0.4556 0.0619 1.0000 Uiso R . . . . .
H301 H 0.1495 1.5214 0.5447 0.1478 1.0000 Uiso R . . . . .
H302 H 0.1868 1.4547 0.6135 0.1478 1.0000 Uiso R . . . . .
H303 H 0.2720 1.5507 0.5944 0.1477 1.0000 Uiso R . . . . .
H311 H 0.4367 0.5580 0.2165 0.0917 1.0000 Uiso R . . . . .

loop_
_atom_site_aniso_label
_atom_site_aniso_U_11
_atom_site_aniso_U_22
_atom_site_aniso_U_33
_atom_site_aniso_U_23
_atom_site_aniso_U_13
_atom_site_aniso_U_12
Cl32 0.1485(15) 0.1125(13) 0.1663(16) 0.0209(11) 0.0860(13) 0.0307(11)
Cl33 0.1250(11) 0.1387(13) 0.0805(8) -0.0005(8) 0.0250(8) -0.0380(10)
Cl34 0.1597(15) 0.1178(12) 0.0961(10) 0.0093(9) -0.0261(10) -0.0471(11)
O17 0.088(2) 0.0468(14) 0.0596(15) -0.0024(12) -0.0153(14) 0.0179(13)
O19 0.0691(17) 0.0612(16) 0.0526(14) 0.0095(12) -0.0144(12) 0.0072(13)
O21 0.102(2) 0.0542(16) 0.0486(14) -0.0059(12) -0.0169(14) 0.0108(14)
O29 0.091(2) 0.0586(17) 0.0748(18) -0.0202(15) -0.0121(15) -0.0141(15)
N1 0.087(2) 0.0367(16) 0.0546(17) 0.0014(13) -0.0176(16) 0.0027(14)
N3 0.073(2) 0.0384(16) 0.0545(17) 0.0025(13) -0.0098(14) 0.0004(14)
N7 0.0642(18) 0.0362(15) 0.0480(16) 0.0018(12) -0.0076(13) 0.0000(13)
N9 0.0626(18) 0.0350(14) 0.0444(15) -0.0015(12) -0.0089(13) -0.0002(12)
N10 0.114(3) 0.0411(17) 0.0537(19) -0.0010(14) -0.0264(18) -0.0037(17)
C2 0.086(3) 0.0412(19) 0.052(2) 0.0077(17) -0.0129(19) 0.0012(19)
C4 0.059(2) 0.0384(18) 0.0471(19) 0.0054(15) -0.0106(16) 0.0004(15)
C5 0.059(2) 0.0339(17) 0.0473(18) 0.0026(13) -0.0091(15) 0.0009(14)
C6 0.073(2) 0.0396(18) 0.0457(19) 0.0007(16) -0.0099(17) -0.0013(17)
C8 0.057(2) 0.0378(17) 0.0479(18) 0.0026(15) -0.0042(15) -0.0002(15)
C11 0.059(2) 0.0402(18) 0.0465(18) 0.0064(15) -0.0070(15) 0.0004(15)
C12 0.056(2) 0.045(2) 0.0488(18) 0.0011(15) -0.0053(15) 0.0007(15)
C13 0.051(2) 0.0414(19) 0.0513(19) 0.0037(15) -0.0063(15) 0.0042(15)
C14 0.053(2) 0.046(2) 0.0442(18) 0.0046(14) -0.0085(15) 0.0034(15)
C15 0.061(2) 0.050(2) 0.0417(18) -0.0004(15) -0.0057(15) 0.0027(16)
C16 0.065(2) 0.0437(19) 0.0465(18) -0.0001(15) -0.0067(16) 0.0058(16)
C18 0.132(4) 0.061(3) 0.069(3) -0.013(2) -0.019(3) 0.033(3)
C20 0.108(4) 0.083(3) 0.070(3) 0.031(3) -0.015(3) -0.018(3)
C22 0.105(3) 0.056(2) 0.062(2) -0.011(2) -0.009(2) 0.003(2)
C23 0.057(2) 0.0386(17) 0.0448(18) -0.0012(14) -0.0071(15) 0.0009(15)
C24 0.055(2) 0.056(2) 0.053(2) -0.0059(17) 0.0006(16) -0.0003(17)
C25 0.054(2) 0.066(2) 0.059(2) -0.0030(19) -0.0042(17) -0.0121(18)
C26 0.068(2) 0.0395(19) 0.0498(19) -0.0023(15) -0.0112(16) -0.0072(17)
C27 0.064(2) 0.049(2) 0.0495(19) 0.0003(16) -0.0010(16) 0.0057(17)
C28 0.051(2) 0.047(2) 0.057(2) -0.0032(17) -0.0031(16) 0.0007(15)
C30 0.123(4) 0.070(3) 0.102(4) -0.042(3) -0.002(3) -0.010(3)
C31 0.083(3) 0.083(3) 0.064(2) 0.006(2) 0.001(2) 0.006(2)

loop_
_atom_type_symbol
_atom_type_scat_dispersion_real
_atom_type_scat_dispersion_imag
_atom_type_scat_Cromer_Mann_a1
_atom_type_scat_Cromer_Mann_b1
_atom_type_scat_Cromer_Mann_a2
_atom_type_scat_Cromer_Mann_b2
_atom_type_scat_Cromer_Mann_a3
_atom_type_scat_Cromer_Mann_b3
_atom_type_scat_Cromer_Mann_a4
_atom_type_scat_Cromer_Mann_b4
_atom_type_scat_Cromer_Mann_c
_atom_type_scat_source
C 0.0181 0.0091 2.3100 20.8439 1.0200 10.2075 1.5886 0.5687 0.8650 51.6512 0.2156 'International Tables Vol C 4.2.6.8 and 6.1.1.4'
H 0.0000 0.0000 0.4930 10.5109 0.3229 26.1257 0.1402 3.1424 0.0408 57.7998 0.0030 'International Tables Vol C 4.2.6.8 and 6.1.1.4'
N 0.0311 0.0180 12.2126 0.0057 3.1322 9.8933 2.0125 28.9975 1.1663 0.5826 -11.5290 'International Tables Vol C 4.2.6.8 and 6.1.1.4'
O 0.0492 0.0322 3.0485 13.2771 2.2868 5.7011 1.5463 0.3239 0.8670 32.9089 0.2508 'International Tables Vol C 4.2.6.8 and 6.1.1.4'
Cl 0.3639 0.7018 11.4604 0.0104 7.1964 1.1662 6.2556 18.5194 1.6455 47.7784 -9.5574 'International Tables Vol C 4.2.6.8 and 6.1.1.4'

loop_
_geom_angle_atom_site_label_1
_geom_angle_site_symmetry_1
_geom_angle_atom_site_label_2
_geom_angle_site_symmetry_2
_geom_angle_atom_site_label_3
_geom_angle_site_symmetry_3
_geom_angle
_geom_angle_publ_flag
C13 . O17 . C18 . 117.6(3) yes
C14 . O19 . C20 . 114.1(3) yes
C15 . O21 . C22 . 117.5(3) yes
C26 . O29 . C30 . 117.6(3) yes
C2 . N1 . C6 . 118.6(3) yes
C2 . N3 . C4 . 111.3(3) yes
C5 . N7 . C8 . 104.8(3) yes
C4 . N9 . C8 . 106.3(3) yes
C4 . N9 . C23 . 123.8(3) yes
C8 . N9 . C23 . 129.8(3) yes
C6 . N10 . H101 . 121.9 no
C6 . N10 . H102 . 118.0 no
H101 . N10 . H102 . 120.1 no
N1 . C2 . N3 . 128.6(3) yes
N1 . C2 . H21 . 115.7 no
N3 . C2 . H21 . 115.7 no
N9 . C4 . N3 . 127.5(3) yes
N9 . C4 . C5 . 105.8(3) yes
N3 . C4 . C5 . 126.8(3) yes
N7 . C5 . C4 . 110.9(3) yes
N7 . C5 . C6 . 132.4(3) yes
C4 . C5 . C6 . 116.6(3) yes
C5 . C6 . N1 . 118.0(3) yes
C5 . C6 . N10 . 123.4(3) yes
N1 . C6 . N10 . 118.6(3) yes
N9 . C8 . N7 . 112.2(3) yes
N9 . C8 . C11 . 124.6(3) yes
N7 . C8 . C11 . 123.1(3) yes
C8 . C11 . C12 . 117.6(3) yes
C8 . C11 . C16 . 122.5(3) yes
C12 . C11 . C16 . 119.9(3) yes
C11 . C12 . C13 . 120.7(3) yes
C11 . C12 . H121 . 119.9 no
C13 . C12 . H121 . 119.4 no
C12 . C13 . O17 . 125.1(3) yes
C12 . C13 . C14 . 120.0(3) yes
O17 . C13 . C14 . 114.9(3) yes
C13 . C14 . O19 . 120.8(3) yes
C13 . C14 . C15 . 119.2(3) yes
O19 . C14 . C15 . 119.9(3) yes
C14 . C15 . O21 . 115.6(3) yes
C14 . C15 . C16 . 120.9(3) yes
O21 . C15 . C16 . 123.4(3) yes
C11 . C16 . C15 . 119.2(3) yes
C11 . C16 . H161 . 119.7 no
C15 . C16 . H161 . 121.0 no
O17 . C18 . H181 . 108.3 no
O17 . C18 . H182 . 109.5 no
H181 . C18 . H182 . 110.1 no
O17 . C18 . H183 . 108.6 no
H181 . C18 . H183 . 110.0 no
H182 . C18 . H183 . 110.4 no
O19 . C20 . H201 . 110.8 no
O19 . C20 . H202 . 109.3 no
H201 . C20 . H202 . 108.8 no
O19 . C20 . H203 . 109.9 no
H201 . C20 . H203 . 108.9 no
H202 . C20 . H203 . 109.1 no
O21 . C22 . H221 . 110.3 no
O21 . C22 . H222 . 108.5 no
H221 . C22 . H222 . 109.0 no
O21 . C22 . H223 . 109.6 no
H221 . C22 . H223 . 110.0 no
H222 . C22 . H223 . 109.4 no
N9 . C23 . C24 . 120.3(3) yes
N9 . C23 . C28 . 119.9(3) yes
C24 . C23 . C28 . 119.8(3) yes
C23 . C24 . C25 . 120.4(3) yes
C23 . C24 . H241 . 119.9 no
C25 . C24 . H241 . 119.7 no
C24 . C25 . C26 . 119.9(4) yes
C24 . C25 . H251 . 119.2 no
C26 . C25 . H251 . 120.9 no
C25 . C26 . O29 . 115.2(3) yes
C25 . C26 . C27 . 119.9(3) yes
O29 . C26 . C27 . 124.9(3) yes
C26 . C27 . C28 . 119.3(3) yes
C26 . C27 . H271 . 120.9 no
C28 . C27 . H271 . 119.9 no
C27 . C28 . C23 . 120.7(3) yes
C27 . C28 . H281 . 120.2 no
C23 . C28 . H281 . 119.1 no
O29 . C30 . H301 . 109.9 no
O29 . C30 . H302 . 110.4 no
H301 . C30 . H302 . 109.4 no
O29 . C30 . H303 . 109.2 no
H301 . C30 . H303 . 108.8 no
H302 . C30 . H303 . 109.2 no
Cl33 . C31 . Cl34 . 111.8(3) yes
Cl33 . C31 . Cl32 . 110.3(3) yes
Cl34 . C31 . Cl32 . 110.7(3) yes
Cl33 . C31 . H311 . 108.3 no
Cl34 . C31 . H311 . 107.6 no
Cl32 . C31 . H311 . 108.0 no

loop_
_geom_bond_atom_site_label_1
_geom_bond_site_symmetry_1
_geom_bond_atom_site_label_2
_geom_bond_site_symmetry_2
_geom_bond_distance
_geom_bond_publ_flag
Cl32 . C31 . 1.717(5) yes
Cl33 . C31 . 1.741(5) yes
Cl34 . C31 . 1.740(5) yes
O17 . C13 . 1.366(4) yes
O17 . C18 . 1.419(5) yes
O19 . C14 . 1.372(4) yes
O19 . C20 . 1.413(5) yes
O21 . C15 . 1.370(4) yes
O21 . C22 . 1.428(5) yes
O29 . C26 . 1.361(4) yes
O29 . C30 . 1.419(5) yes
N1 . C2 . 1.340(5) yes
N1 . C6 . 1.346(4) yes
N3 . C2 . 1.333(5) yes
N3 . C4 . 1.339(4) yes
N7 . C5 . 1.385(4) yes
N7 . C8 . 1.318(4) yes
N9 . C4 . 1.377(4) yes
N9 . C8 . 1.389(4) yes
N9 . C23 . 1.439(4) yes
N10 . C6 . 1.329(4) yes
N10 . H101 . 0.861 no
N10 . H102 . 0.852 no
C2 . H21 . 0.937 no
C4 . C5 . 1.379(5) yes
C5 . C6 . 1.412(5) yes
C8 . C11 . 1.476(4) yes
C11 . C12 . 1.384(5) yes
C11 . C16 . 1.392(5) yes
C12 . C13 . 1.377(5) yes
C12 . H121 . 0.933 no
C13 . C14 . 1.392(5) yes
C14 . C15 . 1.388(5) yes
C15 . C16 . 1.385(5) yes
C16 . H161 . 0.936 no
C18 . H181 . 0.964 no
C18 . H182 . 0.970 no
C18 . H183 . 0.965 no
C20 . H201 . 0.968 no
C20 . H202 . 0.958 no
C20 . H203 . 0.970 no
C22 . H221 . 0.967 no
C22 . H222 . 0.967 no
C22 . H223 . 0.968 no
C23 . C24 . 1.373(5) yes
C23 . C28 . 1.374(5) yes
C24 . C25 . 1.375(5) yes
C24 . H241 . 0.935 no
C25 . C26 . 1.390(5) yes
C25 . H251 . 0.932 no
C26 . C27 . 1.383(5) yes
C27 . C28 . 1.386(5) yes
C27 . H271 . 0.954 no
C28 . H281 . 0.935 no
C30 . H301 . 0.979 no
C30 . H302 . 0.966 no
C30 . H303 . 0.963 no
C31 . H311 . 0.966 no

loop_
_geom_hbond_atom_site_label_D
_geom_hbond_site_symmetry_D
_geom_hbond_atom_site_label_H
_geom_hbond_site_symmetry_H
_geom_hbond_atom_site_label_A
_geom_hbond_site_symmetry_A
_geom_hbond_angle_DHA
_geom_hbond_distance_DH
_geom_hbond_distance_HA
_geom_hbond_distance_DA
_geom_hbond_publ_flag
N10 . H101 . N3 3_545 163 0.86 2.17 3.005(2) yes

loop_
_cod_related_entry_id
_cod_related_entry_database
_cod_related_entry_code
1 ChemSpider 30658796
